data_4079051
loop_
_publ_author_name
'Ib\'a\~nez, Susana'
'Estevan, Francisco'
'Hirva, Pipsa'
'Sana\'u, Mercedes'
'\'Ubeda, M Angeles'

_publ_section_title
;
 Dinuclear Palladium(II) and -(III) Compounds with O,O-Chelating Ligands.
 Room-Temperature Direct 2-Phenylation of 1-Methylindole
;
_journal_issue 23
_journal_name_full Organometallics
_journal_page_first 8098
_journal_paper_doi 10.1021/om300400k
_journal_volume 31
_journal_year 2012
_chemical_formula_sum 'C48 H34 Cl6 F12 O4 P2 Pd2'
_chemical_formula_weight 1390.19
_chemical_name_systematic
; 
 ? 
;
_space_group_IT_number 2
_symmetry_cell_setting triclinic
_symmetry_space_group_name_Hall '-P 1'
_symmetry_space_group_name_H-M 'P -1'
_atom_sites_solution_hydrogens geom
_atom_sites_solution_primary direct
_atom_sites_solution_secondary difmap
_audit_creation_method SHELXL-97
_cell_angle_alpha 107.1280(15)
_cell_angle_beta 101.8740(14)
_cell_angle_gamma 95.8470(15)
_cell_formula_units_Z 2
_cell_length_a 11.9100(3)
_cell_length_b 12.9390(3)
_cell_length_c 18.6140(4)
_cell_measurement_temperature 293(2)
_cell_volume 2641.81(11)
_computing_cell_refinement 'Denzo and Scalepack(Otwinowski & Minor1997)'
_computing_data_collection 'Collect(Nonius BV, 1997-2000)'
_computing_data_reduction 'Denzo and Scalepack(Otwinowski & Minor1997)'
_computing_molecular_graphics 'Bruker SHELXTL'
_computing_publication_material 'Bruker SHELXTL'
_computing_structure_refinement 'Bruker SHELXTL'
_computing_structure_solution 'Bruker SHELXTL'
_diffrn_ambient_temperature 293(2)
_diffrn_measured_fraction_theta_full 0.987
_diffrn_measured_fraction_theta_max 0.987
_diffrn_radiation_monochromator graphite
_diffrn_radiation_source 'fine-focus sealed tube'
_diffrn_radiation_type MoK\a
_diffrn_radiation_wavelength 0.71073
_diffrn_reflns_av_R_equivalents 0.0434
_diffrn_reflns_av_sigmaI/netI 0.0755
_diffrn_reflns_limit_h_max 15
_diffrn_reflns_limit_h_min -15
_diffrn_reflns_limit_k_max 16
_diffrn_reflns_limit_k_min -16
_diffrn_reflns_limit_l_max 24
_diffrn_reflns_limit_l_min -24
_diffrn_reflns_number 20481
_diffrn_reflns_theta_full 27.56
_diffrn_reflns_theta_max 27.56
_diffrn_reflns_theta_min 1.67
_exptl_absorpt_coefficient_mu 1.130
_exptl_absorpt_correction_type none
_exptl_crystal_colour red
_exptl_crystal_density_diffrn 1.748
_exptl_crystal_density_method 'not measured'
_exptl_crystal_description prismatic
_exptl_crystal_F_000 1372
_exptl_crystal_size_max 0.25
_exptl_crystal_size_mid 0.22
_exptl_crystal_size_min 0.20
_refine_diff_density_max 1.379
_refine_diff_density_min -1.195
_refine_diff_density_rms 0.122
_refine_ls_extinction_method none
_refine_ls_goodness_of_fit_ref 1.028
_refine_ls_hydrogen_treatment constr
_refine_ls_matrix_type full
_refine_ls_number_parameters 667
_refine_ls_number_reflns 12047
_refine_ls_number_restraints 0
_refine_ls_restrained_S_all 1.028
_refine_ls_R_factor_all 0.1027
_refine_ls_R_factor_gt 0.0581
_refine_ls_shift/su_max 0.001
_refine_ls_shift/su_mean 0.000
_refine_ls_structure_factor_coef Fsqd
_refine_ls_weighting_details 'calc w=1/[\s^2^(Fo^2^)+(0.0824P)^2^+5.1591P] where P=(Fo^2^+2Fc^2^)/3'
_refine_ls_weighting_scheme calc
_refine_ls_wR_factor_gt 0.1473
_refine_ls_wR_factor_ref 0.1711
_reflns_number_gt 7821
_reflns_number_total 12047
_reflns_threshold_expression >2sigma(I)
_cod_data_source_file om300400k_si_003.cif
_cod_data_source_block 6b
_cod_original_sg_symbol_H-M P-1
_cod_database_code 4079051

loop_
_symmetry_equiv_pos_as_xyz
'x, y, z'
'-x, -y, -z'

loop_
_atom_site_label
_atom_site_type_symbol
_atom_site_fract_x
_atom_site_fract_y
_atom_site_fract_z
_atom_site_U_iso_or_equiv
_atom_site_adp_type
_atom_site_occupancy
_atom_site_symmetry_multiplicity
_atom_site_calc_flag
_atom_site_refinement_flags
Pd1 Pd 0.13857(4) 0.34358(3) 0.66697(2) 0.03236(13) Uani 1 1 d .
P1 P -0.00862(13) 0.24788(12) 0.69339(9) 0.0368(3) Uani 1 1 d .
Cl1 Cl 0.11799(15) 0.20979(13) 0.53945(9) 0.0508(4) Uani 1 1 d .
O1 O 0.2702(3) 0.2548(3) 0.7040(2) 0.0418(10) Uani 1 1 d .
C1 C 0.4367(6) 0.1746(7) 0.7023(5) 0.0587(18) Uani 1 1 d .
F1 F 0.4874(7) 0.1317(6) 0.6457(5) 0.135(3) Uani 1 1 d .
Pd2 Pd 0.18233(4) 0.46667(3) 0.81395(2) 0.03142(13) Uani 1 1 d .
P2 P 0.11872(13) 0.59803(12) 0.76738(9) 0.0344(3) Uani 1 1 d .
Cl2 Cl 0.25607(13) 0.59498(13) 0.94566(8) 0.0455(4) Uani 1 1 d .
O2 O 0.2682(3) 0.4428(3) 0.6417(2) 0.0412(9) Uani 1 1 d .
F2 F 0.3763(5) 0.0873(5) 0.7050(5) 0.125(3) Uani 1 1 d .
C2 C 0.3651(6) 0.2595(5) 0.6846(4) 0.0453(15) Uani 1 1 d .
O3 O 0.2263(4) 0.3382(3) 0.8571(2) 0.0421(10) Uani 1 1 d .
C3 C 0.4146(6) 0.3291(6) 0.6519(4) 0.0507(16) Uani 1 1 d .
H3A H 0.4852 0.3177 0.6398 0.061 Uiso 1 1 calc R
F3 F 0.5163(7) 0.2133(5) 0.7641(5) 0.177(4) Uani 1 1 d .
Cl3 Cl 0.3411(4) 0.9835(4) 0.0077(2) 0.1614(18) Uani 1 1 d .
O4 O 0.3604(3) 0.5001(3) 0.8093(2) 0.0413(9) Uani 1 1 d .
C4 C 0.3654(5) 0.4164(5) 0.6357(4) 0.0449(15) Uani 1 1 d .
F4 F 0.5329(6) 0.4643(6) 0.5950(5) 0.137(3) Uani 1 1 d .
Cl4 Cl 0.2776(5) 0.9447(4) 0.1377(3) 0.187(2) Uani 1 1 d .
C5 C 0.4393(7) 0.4926(8) 0.6081(5) 0.067(2) Uani 1 1 d .
F5 F 0.4864(8) 0.5866(7) 0.6705(6) 0.165(4) Uani 1 1 d .
Cl5 Cl 0.6630(5) 0.9677(4) 0.6509(4) 0.189(2) Uani 1 1 d .
C6 C 0.3356(8) 0.2424(7) 0.9242(5) 0.066(2) Uani 1 1 d .
F6 F 0.3853(5) 0.5328(7) 0.5628(5) 0.146(3) Uani 1 1 d .
Cl6 Cl 0.7051(12) 0.7695(8) 0.6500(10) 0.528(12) Uani 1 1 d .
F7 F 0.6039(4) 0.4760(5) 0.7994(3) 0.0977(18) Uani 1 1 d .
C7 C 0.3301(6) 0.3345(5) 0.8883(4) 0.0456(15) Uani 1 1 d .
F8 F 0.6389(4) 0.5346(4) 0.9207(3) 0.0797(14) Uani 1 1 d .
C8 C 0.4321(6) 0.3983(6) 0.8917(4) 0.0509(16) Uani 1 1 d .
H8A H 0.5006 0.3907 0.9227 0.061 Uiso 1 1 calc R
C9 C 0.4394(5) 0.4729(6) 0.8521(4) 0.0447(15) Uani 1 1 d .
F9 F 0.5621(4) 0.6306(5) 0.8570(4) 0.0985(19) Uani 1 1 d .
C10 C 0.5617(6) 0.5301(6) 0.8578(5) 0.0563(18) Uani 1 1 d .
F10 F 0.3244(6) 0.1461(4) 0.8692(4) 0.1040(19) Uani 1 1 d .
C11 C -0.0534(5) 0.3315(5) 0.7750(3) 0.0367(13) Uani 1 1 d .
F11 F 0.4368(4) 0.2536(5) 0.9740(3) 0.0959(18) Uani 1 1 d .
C12 C 0.0196(5) 0.4270(5) 0.8248(3) 0.0346(12) Uani 1 1 d .
F12 F 0.2557(4) 0.2345(5) 0.9619(3) 0.0851(15) Uani 1 1 d .
C13 C -0.0141(5) 0.4867(5) 0.8900(3) 0.0415(14) Uani 1 1 d .
H13A H 0.0324 0.5525 0.9232 0.050 Uiso 1 1 calc R
C14 C -0.1156(6) 0.4492(6) 0.9058(4) 0.0477(15) Uani 1 1 d .
H14A H -0.1358 0.4889 0.9503 0.057 Uiso 1 1 calc R
C15 C -0.1880(6) 0.3532(6) 0.8562(4) 0.0526(17) Uani 1 1 d .
H15A H -0.2567 0.3289 0.8673 0.063 Uiso 1 1 calc R
C16 C -0.1582(6) 0.2941(6) 0.7908(4) 0.0475(15) Uani 1 1 d .
H16A H -0.2066 0.2298 0.7571 0.057 Uiso 1 1 calc R
C21 C -0.1394(5) 0.1953(5) 0.6143(4) 0.0437(14) Uani 1 1 d .
C22 C -0.2268(6) 0.2593(6) 0.6086(4) 0.0534(17) Uani 1 1 d .
H22A H -0.2184 0.3278 0.6456 0.064 Uiso 1 1 calc R
C23 C -0.3251(6) 0.2208(7) 0.5481(5) 0.063(2) Uani 1 1 d .
H23A H -0.3825 0.2638 0.5436 0.076 Uiso 1 1 calc R
C24 C -0.3381(7) 0.1175(7) 0.4938(5) 0.069(2) Uani 1 1 d .
H24A H -0.4060 0.0902 0.4542 0.083 Uiso 1 1 calc R
C25 C -0.2531(7) 0.0563(7) 0.4981(5) 0.070(2) Uani 1 1 d .
H25A H -0.2618 -0.0117 0.4604 0.084 Uiso 1 1 calc R
C26 C -0.1525(6) 0.0944(6) 0.5584(4) 0.0533(17) Uani 1 1 d .
H26A H -0.0943 0.0519 0.5611 0.064 Uiso 1 1 calc R
C30 C 0.3541(15) 0.9009(12) 0.0626(11) 0.193(10) Uani 1 1 d .
H30A H 0.4357 0.9044 0.0858 0.232 Uiso 1 1 calc R
H30B H 0.3215 0.8256 0.0306 0.232 Uiso 1 1 calc R
C32 C 0.0208(8) 0.1147(6) 0.7859(5) 0.068(2) Uani 1 1 d .
H32A H -0.0080 0.1663 0.8206 0.082 Uiso 1 1 calc R
C33 C 0.0491(9) 0.0196(7) 0.8017(6) 0.082(3) Uani 1 1 d .
H33A H 0.0388 0.0084 0.8472 0.098 Uiso 1 1 calc R
C34 C 0.0914(9) -0.0563(7) 0.7512(6) 0.084(3) Uani 1 1 d .
H34A H 0.1093 -0.1194 0.7618 0.101 Uiso 1 1 calc R
C35 C 0.1078(8) -0.0386(7) 0.6829(5) 0.074(2) Uani 1 1 d .
H35A H 0.1361 -0.0906 0.6481 0.088 Uiso 1 1 calc R
C36 C 0.0827(7) 0.0532(6) 0.6673(5) 0.0573(18) Uani 1 1 d .
H36A H 0.0964 0.0650 0.6227 0.069 Uiso 1 1 calc R
C31 C 0.0362(6) 0.1311(5) 0.7178(4) 0.0461(15) Uani 1 1 d .
C41 C 0.0233(5) 0.5395(5) 0.6721(3) 0.0392(13) Uani 1 1 d .
C42 C 0.0220(5) 0.4308(5) 0.6293(3) 0.0346(12) Uani 1 1 d .
C43 C -0.0527(6) 0.3876(6) 0.5546(4) 0.0467(15) Uani 1 1 d .
H43A H -0.0558 0.3152 0.5249 0.056 Uiso 1 1 calc R
C44 C -0.1218(6) 0.4528(6) 0.5252(4) 0.0554(18) Uani 1 1 d .
H44A H -0.1718 0.4231 0.4759 0.067 Uiso 1 1 calc R
C45 C -0.1180(6) 0.5603(6) 0.5673(4) 0.0555(18) Uani 1 1 d .
H45A H -0.1634 0.6037 0.5462 0.067 Uiso 1 1 calc R
C46 C -0.0475(6) 0.6025(6) 0.6397(4) 0.0541(17) Uani 1 1 d .
H46A H -0.0459 0.6750 0.6686 0.065 Uiso 1 1 calc R
C50 C 0.741(2) 0.8667(13) 0.6280(17) 0.307(19) Uani 1 1 d .
H50A H 0.7339 0.8435 0.5725 0.369 Uiso 1 1 calc R
H50B H 0.8226 0.8959 0.6537 0.369 Uiso 1 1 calc R
C51 C 0.0362(5) 0.6843(5) 0.8245(4) 0.0408(13) Uani 1 1 d .
C52 C 0.0920(7) 0.7790(6) 0.8855(4) 0.0537(17) Uani 1 1 d .
H52A H 0.1724 0.7999 0.8973 0.064 Uiso 1 1 calc R
C53 C 0.0257(8) 0.8419(6) 0.9286(5) 0.069(2) Uani 1 1 d .
H53A H 0.0622 0.9059 0.9690 0.083 Uiso 1 1 calc R
C54 C -0.0919(9) 0.8109(7) 0.9125(6) 0.080(3) Uani 1 1 d .
H54A H -0.1345 0.8532 0.9427 0.096 Uiso 1 1 calc R
C55 C -0.1474(8) 0.7200(8) 0.8537(6) 0.073(2) Uani 1 1 d .
H55A H -0.2279 0.7006 0.8428 0.088 Uiso 1 1 calc R
C56 C -0.0847(6) 0.6549(6) 0.8091(5) 0.0540(17) Uani 1 1 d .
H56A H -0.1233 0.5916 0.7688 0.065 Uiso 1 1 calc R
C61 C 0.2413(5) 0.6881(5) 0.7608(4) 0.0380(13) Uani 1 1 d .
C62 C 0.2372(7) 0.7131(6) 0.6919(4) 0.0542(17) Uani 1 1 d .
H62A H 0.1735 0.6818 0.6495 0.065 Uiso 1 1 calc R
C63 C 0.3279(8) 0.7841(7) 0.6875(5) 0.071(2) Uani 1 1 d .
H63A H 0.3261 0.7987 0.6413 0.085 Uiso 1 1 calc R
C64 C 0.4202(7) 0.8333(7) 0.7496(6) 0.072(2) Uani 1 1 d .
H64A H 0.4795 0.8833 0.7466 0.087 Uiso 1 1 calc R
C65 C 0.4251(7) 0.8086(7) 0.8164(5) 0.069(2) Uani 1 1 d .
H65A H 0.4891 0.8411 0.8584 0.083 Uiso 1 1 calc R
C66 C 0.3369(6) 0.7363(6) 0.8231(4) 0.0538(17) Uani 1 1 d .
H66A H 0.3418 0.7202 0.8691 0.065 Uiso 1 1 calc R

loop_
_atom_site_aniso_label
_atom_site_aniso_U_11
_atom_site_aniso_U_22
_atom_site_aniso_U_33
_atom_site_aniso_U_23
_atom_site_aniso_U_13
_atom_site_aniso_U_12
Pd1 0.0329(2) 0.0325(2) 0.0360(2) 0.01259(18) 0.01375(18) 0.00915(17)
P1 0.0379(8) 0.0314(8) 0.0441(8) 0.0118(6) 0.0167(7) 0.0069(6)
Cl1 0.0618(10) 0.0457(9) 0.0452(8) 0.0069(7) 0.0230(8) 0.0147(7)
O1 0.039(2) 0.043(2) 0.050(2) 0.018(2) 0.0169(19) 0.0145(18)
C1 0.049(4) 0.061(5) 0.069(5) 0.018(4) 0.019(4) 0.022(4)
F1 0.176(7) 0.129(5) 0.176(7) 0.083(5) 0.112(6) 0.116(5)
Pd2 0.0295(2) 0.0346(2) 0.0336(2) 0.01384(18) 0.01013(17) 0.00785(17)
P2 0.0356(8) 0.0318(8) 0.0375(7) 0.0114(6) 0.0114(6) 0.0080(6)
Cl2 0.0442(8) 0.0516(9) 0.0373(7) 0.0112(6) 0.0087(6) 0.0058(7)
O2 0.037(2) 0.044(2) 0.050(2) 0.022(2) 0.0169(19) 0.0101(18)
F2 0.085(4) 0.095(4) 0.238(9) 0.102(5) 0.050(5) 0.043(3)
C2 0.044(4) 0.044(4) 0.049(4) 0.013(3) 0.014(3) 0.014(3)
O3 0.041(2) 0.044(2) 0.050(2) 0.025(2) 0.014(2) 0.0126(19)
C3 0.041(4) 0.057(4) 0.061(4) 0.018(3) 0.026(3) 0.017(3)
F3 0.178(7) 0.091(5) 0.169(7) -0.013(4) -0.104(6) 0.077(5)
Cl3 0.137(3) 0.162(4) 0.125(3) -0.014(3) 0.033(2) -0.057(3)
O4 0.033(2) 0.048(2) 0.047(2) 0.0188(19) 0.0132(19) 0.0074(18)
C4 0.040(3) 0.052(4) 0.049(4) 0.018(3) 0.023(3) 0.008(3)
F4 0.113(5) 0.132(5) 0.262(9) 0.128(6) 0.139(6) 0.064(4)
Cl4 0.255(6) 0.161(4) 0.153(4) 0.065(3) 0.058(4) 0.024(4)
C5 0.045(4) 0.088(6) 0.090(6) 0.051(5) 0.029(4) 0.010(4)
F5 0.169(8) 0.132(7) 0.178(8) 0.050(6) 0.049(6) -0.060(6)
Cl5 0.190(5) 0.173(4) 0.270(6) 0.114(4) 0.119(4) 0.070(4)
C6 0.074(5) 0.065(5) 0.068(5) 0.036(4) 0.013(4) 0.022(4)
F6 0.071(4) 0.248(9) 0.201(7) 0.194(8) 0.038(4) 0.022(4)
Cl6 0.67(2) 0.262(9) 1.06(3) 0.395(15) 0.72(2) 0.311(12)
F7 0.054(3) 0.142(5) 0.089(4) 0.017(3) 0.035(3) 0.003(3)
C7 0.051(4) 0.049(4) 0.042(3) 0.019(3) 0.012(3) 0.019(3)
F8 0.039(2) 0.110(4) 0.086(3) 0.040(3) 0.000(2) 0.004(2)
C8 0.038(3) 0.060(4) 0.061(4) 0.030(3) 0.007(3) 0.016(3)
C9 0.036(3) 0.054(4) 0.044(3) 0.012(3) 0.012(3) 0.012(3)
F9 0.046(3) 0.092(4) 0.171(6) 0.074(4) 0.012(3) 0.006(2)
C10 0.042(4) 0.063(5) 0.069(5) 0.027(4) 0.014(4) 0.012(3)
F10 0.161(6) 0.055(3) 0.106(4) 0.037(3) 0.034(4) 0.030(3)
C11 0.036(3) 0.035(3) 0.045(3) 0.017(3) 0.018(3) 0.006(2)
F11 0.073(3) 0.120(5) 0.115(4) 0.082(4) -0.001(3) 0.027(3)
C12 0.034(3) 0.040(3) 0.036(3) 0.015(2) 0.013(2) 0.011(2)
F12 0.081(3) 0.108(4) 0.104(4) 0.075(3) 0.037(3) 0.027(3)
C13 0.042(3) 0.048(4) 0.038(3) 0.015(3) 0.014(3) 0.009(3)
C14 0.044(4) 0.064(4) 0.042(3) 0.020(3) 0.018(3) 0.017(3)
C15 0.041(4) 0.067(5) 0.064(4) 0.027(4) 0.034(3) 0.010(3)
C16 0.043(3) 0.048(4) 0.055(4) 0.016(3) 0.023(3) 0.002(3)
C21 0.041(3) 0.042(4) 0.047(3) 0.011(3) 0.017(3) 0.004(3)
C22 0.048(4) 0.048(4) 0.062(4) 0.010(3) 0.018(3) 0.009(3)
C23 0.045(4) 0.080(6) 0.065(5) 0.023(4) 0.013(4) 0.014(4)
C24 0.052(4) 0.082(6) 0.057(5) 0.005(4) 0.007(4) 0.001(4)
C25 0.066(5) 0.066(5) 0.056(4) -0.003(4) 0.008(4) 0.001(4)
C26 0.050(4) 0.045(4) 0.056(4) 0.007(3) 0.011(3) 0.006(3)
C30 0.164(14) 0.114(11) 0.199(18) -0.047(11) -0.066(13) 0.085(11)
C32 0.098(6) 0.044(4) 0.075(5) 0.028(4) 0.037(5) 0.015(4)
C33 0.116(8) 0.069(6) 0.088(6) 0.051(5) 0.042(6) 0.025(5)
C34 0.115(8) 0.051(5) 0.105(7) 0.044(5) 0.033(6) 0.030(5)
C35 0.088(6) 0.051(5) 0.095(6) 0.027(4) 0.035(5) 0.034(4)
C36 0.067(5) 0.042(4) 0.072(5) 0.025(3) 0.024(4) 0.020(3)
C31 0.047(4) 0.032(3) 0.065(4) 0.017(3) 0.022(3) 0.009(3)
C41 0.037(3) 0.038(3) 0.044(3) 0.017(3) 0.005(3) 0.010(2)
C42 0.037(3) 0.036(3) 0.037(3) 0.017(2) 0.014(2) 0.011(2)
C43 0.050(4) 0.050(4) 0.040(3) 0.015(3) 0.010(3) 0.012(3)
C44 0.057(4) 0.068(5) 0.039(3) 0.017(3) 0.003(3) 0.019(4)
C45 0.056(4) 0.059(4) 0.055(4) 0.025(3) 0.005(3) 0.025(3)
C46 0.066(5) 0.041(4) 0.054(4) 0.015(3) 0.009(3) 0.019(3)
C50 0.47(4) 0.121(13) 0.56(4) 0.19(2) 0.45(4) 0.161(19)
C51 0.045(3) 0.037(3) 0.048(3) 0.019(3) 0.019(3) 0.011(3)
C52 0.061(4) 0.050(4) 0.052(4) 0.012(3) 0.021(3) 0.015(3)
C53 0.091(6) 0.048(4) 0.072(5) 0.007(4) 0.043(5) 0.019(4)
C54 0.098(7) 0.065(6) 0.098(7) 0.023(5) 0.066(6) 0.037(5)
C55 0.061(5) 0.079(6) 0.105(7) 0.043(6) 0.045(5) 0.031(4)
C56 0.048(4) 0.050(4) 0.075(5) 0.023(4) 0.029(4) 0.018(3)
C61 0.040(3) 0.032(3) 0.046(3) 0.015(3) 0.016(3) 0.006(2)
C62 0.060(4) 0.052(4) 0.058(4) 0.023(3) 0.023(3) 0.009(3)
C63 0.091(6) 0.062(5) 0.080(6) 0.038(4) 0.045(5) 0.009(5)
C64 0.064(5) 0.063(5) 0.100(7) 0.033(5) 0.038(5) 0.002(4)
C65 0.053(5) 0.061(5) 0.084(6) 0.021(4) 0.011(4) -0.010(4)
C66 0.052(4) 0.046(4) 0.061(4) 0.018(3) 0.014(3) -0.001(3)

loop_
_atom_type_symbol
_atom_type_description
_atom_type_scat_dispersion_real
_atom_type_scat_dispersion_imag
_atom_type_scat_source
C C 0.0033 0.0016 'International Tables Vol C Tables 4.2.6.8 and 6.1.1.4'
H H 0.0000 0.0000 'International Tables Vol C Tables 4.2.6.8 and 6.1.1.4'
O O 0.0106 0.0060 'International Tables Vol C Tables 4.2.6.8 and 6.1.1.4'
Pd Pd -0.9988 1.0072 'International Tables Vol C Tables 4.2.6.8 and 6.1.1.4'
P P 0.1023 0.0942 'International Tables Vol C Tables 4.2.6.8 and 6.1.1.4'
Cl Cl 0.1484 0.1585 'International Tables Vol C Tables 4.2.6.8 and 6.1.1.4'
F F 0.0171 0.0103 'International Tables Vol C Tables 4.2.6.8 and 6.1.1.4'

loop_
_geom_angle_atom_site_label_1
_geom_angle_atom_site_label_2
_geom_angle_atom_site_label_3
_geom_angle
C42 Pd1 O2 88.02(19)
C42 Pd1 O1 176.54(19)
O2 Pd1 O1 88.62(16)
C42 Pd1 P1 87.66(16)
O2 Pd1 P1 175.50(11)
O1 Pd1 P1 95.73(12)
C42 Pd1 Cl1 95.21(17)
O2 Pd1 Cl1 87.68(12)
O1 Pd1 Cl1 83.83(12)
P1 Pd1 Cl1 93.96(6)
C42 Pd1 Pd2 94.34(16)
O2 Pd1 Pd2 93.99(12)
O1 Pd1 Pd2 86.71(11)
P1 Pd1 Pd2 85.09(4)
Cl1 Pd1 Pd2 170.36(4)
C31 P1 C11 107.2(3)
C31 P1 C21 106.5(3)
C11 P1 C21 106.1(3)
C31 P1 Pd1 110.9(2)
C11 P1 Pd1 111.09(19)
C21 P1 Pd1 114.7(2)
C2 O1 Pd1 121.1(4)
F3 C1 F2 108.2(8)
F3 C1 F1 106.9(8)
F2 C1 F1 101.3(7)
F3 C1 C2 113.2(7)
F2 C1 C2 114.7(6)
F1 C1 C2 111.6(7)
C12 Pd2 O3 87.05(19)
C12 Pd2 O4 174.69(19)
O3 Pd2 O4 87.84(16)
C12 Pd2 P2 87.87(16)
O3 Pd2 P2 174.86(12)
O4 Pd2 P2 97.26(12)
C12 Pd2 Cl2 95.50(17)
O3 Pd2 Cl2 88.58(13)
O4 Pd2 Cl2 82.91(12)
P2 Pd2 Cl2 92.68(6)
C12 Pd2 Pd1 94.89(16)
O3 Pd2 Pd1 94.19(12)
O4 Pd2 Pd1 86.94(11)
P2 Pd2 Pd1 85.47(4)
Cl2 Pd2 Pd1 169.37(4)
C41 P2 C51 105.1(3)
C41 P2 C61 107.7(3)
C51 P2 C61 107.3(3)
C41 P2 Pd2 111.3(2)
C51 P2 Pd2 114.9(2)
C61 P2 Pd2 110.2(2)
C4 O2 Pd1 122.8(4)
O1 C2 C3 130.7(6)
O1 C2 C1 113.4(6)
C3 C2 C1 115.9(6)
C7 O3 Pd2 122.4(4)
C2 C3 C4 124.2(6)
C2 C3 H3A 117.9
C4 C3 H3A 117.9
C9 O4 Pd2 120.6(4)
O2 C4 C3 129.3(6)
O2 C4 C5 114.0(6)
C3 C4 C5 116.7(6)
F6 C5 F4 116.0(8)
F6 C5 F5 99.6(9)
F4 C5 F5 98.2(8)
F6 C5 C4 115.6(7)
F4 C5 C4 116.2(7)
F5 C5 C4 107.4(7)
F12 C6 F11 106.1(7)
F12 C6 F10 108.1(7)
F11 C6 F10 105.4(7)
F12 C6 C7 113.7(6)
F11 C6 C7 112.9(7)
F10 C6 C7 110.2(6)
O3 C7 C8 129.2(6)
O3 C7 C6 111.5(6)
C8 C7 C6 119.2(6)
C7 C8 C9 124.3(6)
C7 C8 H8A 117.8
C9 C8 H8A 117.8
O4 C9 C8 129.9(6)
O4 C9 C10 113.1(6)
C8 C9 C10 117.0(6)
F9 C10 F8 107.2(7)
F9 C10 F7 108.2(7)
F8 C10 F7 104.7(6)
F9 C10 C9 111.7(6)
F8 C10 C9 113.4(6)
F7 C10 C9 111.2(6)
C12 C11 C16 120.7(5)
C12 C11 P1 119.7(4)
C16 C11 P1 119.4(5)
C11 C12 C13 118.5(5)
C11 C12 Pd2 121.0(4)
C13 C12 Pd2 119.7(4)
C14 C13 C12 120.5(6)
C14 C13 H13A 119.7
C12 C13 H13A 119.7
C13 C14 C15 120.9(6)
C13 C14 H14A 119.6
C15 C14 H14A 119.6
C16 C15 C14 119.8(6)
C16 C15 H15A 120.1
C14 C15 H15A 120.1
C15 C16 C11 119.6(6)
C15 C16 H16A 120.2
C11 C16 H16A 120.2
C26 C21 C22 119.3(6)
C26 C21 P1 120.9(5)
C22 C21 P1 119.7(5)
C23 C22 C21 120.0(7)
C23 C22 H22A 120.0
C21 C22 H22A 120.0
C22 C23 C24 119.7(7)
C22 C23 H23A 120.2
C24 C23 H23A 120.2
C25 C24 C23 120.6(7)
C25 C24 H24A 119.7
C23 C24 H24A 119.7
C24 C25 C26 120.5(7)
C24 C25 H25A 119.7
C26 C25 H25A 119.7
C21 C26 C25 119.9(7)
C21 C26 H26A 120.1
C25 C26 H26A 120.1
Cl3 C30 Cl4 109.0(7)
Cl3 C30 H30A 109.9
Cl4 C30 H30A 109.9
Cl3 C30 H30B 109.9
Cl4 C30 H30B 109.9
H30A C30 H30B 108.3
C31 C32 C33 119.4(8)
C31 C32 H32A 120.3
C33 C32 H32A 120.3
C34 C33 C32 120.7(8)
C34 C33 H33A 119.6
C32 C33 H33A 119.6
C33 C34 C35 119.5(8)
C33 C34 H34A 120.2
C35 C34 H34A 120.2
C36 C35 C34 120.6(8)
C36 C35 H35A 119.7
C34 C35 H35A 119.7
C35 C36 C31 120.7(7)
C35 C36 H36A 119.7
C31 C36 H36A 119.7
C32 C31 C36 119.1(6)
C32 C31 P1 120.0(5)
C36 C31 P1 120.9(5)
C42 C41 C46 119.8(6)
C42 C41 P2 119.4(4)
C46 C41 P2 120.7(5)
C41 C42 C43 118.1(5)
C41 C42 Pd1 121.2(4)
C43 C42 Pd1 120.2(4)
C44 C43 C42 120.0(6)
C44 C43 H43A 120.0
C42 C43 H43A 120.0
C45 C44 C43 121.4(6)
C45 C44 H44A 119.3
C43 C44 H44A 119.3
C46 C45 C44 119.2(6)
C46 C45 H45A 120.4
C44 C45 H45A 120.4
C45 C46 C41 121.4(6)
C45 C46 H46A 119.3
C41 C46 H46A 119.3
Cl6 C50 Cl5 114.0(10)
Cl6 C50 H50A 108.7
Cl5 C50 H50A 108.7
Cl6 C50 H50B 108.7
Cl5 C50 H50B 108.7
H50A C50 H50B 107.6
C52 C51 C56 118.7(6)
C52 C51 P2 120.9(5)
C56 C51 P2 120.3(5)
C51 C52 C53 119.1(7)
C51 C52 H52A 120.5
C53 C52 H52A 120.5
C54 C53 C52 120.8(8)
C54 C53 H53A 119.6
C52 C53 H53A 119.6
C55 C54 C53 120.9(8)
C55 C54 H54A 119.5
C53 C54 H54A 119.5
C54 C55 C56 120.1(8)
C54 C55 H55A 119.9
C56 C55 H55A 119.9
C55 C56 C51 120.3(8)
C55 C56 H56A 119.9
C51 C56 H56A 119.9
C66 C61 C62 118.9(6)
C66 C61 P2 121.6(5)
C62 C61 P2 119.4(5)
C63 C62 C61 119.6(7)
C63 C62 H62A 120.2
C61 C62 H62A 120.2
C64 C63 C62 121.2(8)
C64 C63 H63A 119.4
C62 C63 H63A 119.4
C63 C64 C65 119.4(7)
C63 C64 H64A 120.3
C65 C64 H64A 120.3
C64 C65 C66 121.5(8)
C64 C65 H65A 119.2
C66 C65 H65A 119.2
C65 C66 C61 119.4(7)
C65 C66 H66A 120.3
C61 C66 H66A 120.3

loop_
_geom_bond_atom_site_label_1
_geom_bond_atom_site_label_2
_geom_bond_distance
Pd1 C42 2.020(5)
Pd1 O2 2.122(4)
Pd1 O1 2.154(4)
Pd1 P1 2.2626(16)
Pd1 Cl1 2.4382(16)
Pd1 Pd2 2.6403(6)
P1 C31 1.801(6)
P1 C11 1.801(6)
P1 C21 1.819(7)
O1 C2 1.257(7)
C1 F3 1.259(9)
C1 F2 1.295(9)
C1 F1 1.331(9)
C1 C2 1.528(9)
Pd2 C12 2.020(6)
Pd2 O3 2.116(4)
Pd2 O4 2.146(4)
Pd2 P2 2.2525(15)
Pd2 Cl2 2.4408(15)
P2 C41 1.793(6)
P2 C51 1.815(6)
P2 C61 1.821(6)
O2 C4 1.257(7)
C2 C3 1.375(9)
O3 C7 1.264(7)
C3 C4 1.404(9)
C3 H3A 0.9300
Cl3 C30 1.68(2)
O4 C9 1.252(7)
C4 C5 1.522(9)
F4 C5 1.257(9)
Cl4 C30 1.81(2)
C5 F6 1.226(9)
C5 F5 1.379(12)
Cl5 C50 1.685(15)
C6 F12 1.305(10)
C6 F11 1.326(9)
C6 F10 1.333(10)
C6 C7 1.529(10)
Cl6 C50 1.483(15)
F7 C10 1.332(9)
C7 C8 1.376(9)
F8 C10 1.313(8)
C8 C9 1.383(9)
C8 H8A 0.9300
C9 C10 1.533(9)
F9 C10 1.304(9)
C11 C12 1.384(8)
C11 C16 1.411(8)
C12 C13 1.394(8)
C13 C14 1.376(9)
C13 H13A 0.9300
C14 C15 1.385(10)
C14 H14A 0.9300
C15 C16 1.370(9)
C15 H15A 0.9300
C16 H16A 0.9300
C21 C26 1.378(9)
C21 C22 1.401(9)
C22 C23 1.376(10)
C22 H22A 0.9300
C23 C24 1.390(11)
C23 H23A 0.9300
C24 C25 1.351(12)
C24 H24A 0.9300
C25 C26 1.393(10)
C25 H25A 0.9300
C26 H26A 0.9300
C30 H30A 0.9700
C30 H30B 0.9700
C32 C31 1.389(10)
C32 C33 1.404(11)
C32 H32A 0.9300
C33 C34 1.362(13)
C33 H33A 0.9300
C34 C35 1.403(13)
C34 H34A 0.9300
C35 C36 1.351(10)
C35 H35A 0.9300
C36 C31 1.406(9)
C36 H36A 0.9300
C41 C42 1.394(8)
C41 C46 1.400(9)
C42 C43 1.403(8)
C43 C44 1.384(9)
C43 H43A 0.9300
C44 C45 1.372(10)
C44 H44A 0.9300
C45 C46 1.353(10)
C45 H45A 0.9300
C46 H46A 0.9300
C50 H50A 0.9700
C50 H50B 0.9700
C51 C52 1.391(9)
C51 C56 1.398(9)
C52 C53 1.392(10)
C52 H52A 0.9300
C53 C54 1.362(12)
C53 H53A 0.9300
C54 C55 1.343(13)
C54 H54A 0.9300
C55 C56 1.388(10)
C55 H55A 0.9300
C56 H56A 0.9300
C61 C66 1.385(9)
C61 C62 1.403(9)
C62 C63 1.378(10)
C62 H62A 0.9300
C63 C64 1.360(12)
C63 H63A 0.9300
C64 C65 1.364(12)
C64 H64A 0.9300
C65 C66 1.384(10)
C65 H65A 0.9300
C66 H66A 0.9300
